data_4070170
loop_
_publ_author_name
'Brendler, Erica'
'W\"achtler, Erik'
'Wagler, J\"org'

_publ_section_title
;
 Hypercoordinate Silacycloalkanes: Step-by-Step Tuning of N\\rightarrow Si
 Interactions&#x00A7;
;
_journal_issue 18
_journal_name_full Organometallics
_journal_page_first 5459
_journal_paper_doi 10.1021/om900636e
_journal_volume 28
_journal_year 2009
_chemical_formula_moiety 'C21 H18 N2 O2 Si'
_chemical_formula_sum 'C21 H18 N2 O2 Si'
_chemical_formula_weight 358.46
_chemical_name_systematic
;
  1,1-bis[kappa-O,N-(8-oxyquinolinato)]silacyclobutane
;
_space_group_IT_number 15
_symmetry_cell_setting monoclinic
_symmetry_space_group_name_Hall '-C 2yc'
_symmetry_space_group_name_H-M 'C 1 2/c 1'
_atom_sites_solution_hydrogens geom
_atom_sites_solution_primary direct
_atom_sites_solution_secondary difmap
_audit_creation_method SHELXL-97
_cell_angle_alpha 90.00
_cell_angle_beta 122.0620(10)
_cell_angle_gamma 90.00
_cell_formula_units_Z 4
_cell_length_a 16.8161(3)
_cell_length_b 7.5069(2)
_cell_length_c 15.4108(4)
_cell_measurement_reflns_used 4033
_cell_measurement_temperature 100(2)
_cell_measurement_theta_max 29.90
_cell_measurement_theta_min 2.86
_cell_volume 1648.68(7)
_computing_cell_refinement 'Bruker SMART'
_computing_data_collection 'Bruker SMART'
_computing_data_reduction 'Bruker SAINT'
_computing_molecular_graphics 'ORTEP32 (Farugia)'
_computing_publication_material 'Ciftab (Sheldrick)'
_computing_structure_refinement 'SHELXL-97 (Sheldrick, 1997)'
_computing_structure_solution 'SHELXS-97 (Sheldrick, 1990)'
_diffrn_ambient_temperature 100(2)
_diffrn_measured_fraction_theta_full 0.992
_diffrn_measured_fraction_theta_max 0.992
_diffrn_measurement_device_type 'CCD area detector'
_diffrn_measurement_method 'phi and omega scans'
_diffrn_radiation_monochromator graphite
_diffrn_radiation_source 'fine-focus sealed tube'
_diffrn_radiation_type MoK\a
_diffrn_radiation_wavelength 0.71073
_diffrn_reflns_av_R_equivalents 0.0348
_diffrn_reflns_av_sigmaI/netI 0.0256
_diffrn_reflns_limit_h_max 23
_diffrn_reflns_limit_h_min -23
_diffrn_reflns_limit_k_max 10
_diffrn_reflns_limit_k_min -10
_diffrn_reflns_limit_l_max 21
_diffrn_reflns_limit_l_min -21
_diffrn_reflns_number 15944
_diffrn_reflns_theta_full 30.00
_diffrn_reflns_theta_max 30.00
_diffrn_reflns_theta_min 2.86
_exptl_absorpt_coefficient_mu 0.162
_exptl_absorpt_correction_T_max 0.9730
_exptl_absorpt_correction_T_min 0.9312
_exptl_absorpt_correction_type multi-scan
_exptl_absorpt_process_details SADABS
_exptl_crystal_colour yellow
_exptl_crystal_density_diffrn 1.444
_exptl_crystal_density_method 'not measured'
_exptl_crystal_description piece
_exptl_crystal_F_000 752
_exptl_crystal_size_max 0.22
_exptl_crystal_size_mid 0.20
_exptl_crystal_size_min 0.17
_refine_diff_density_max 0.401
_refine_diff_density_min -0.257
_refine_diff_density_rms 0.055
_refine_ls_extinction_method none
_refine_ls_goodness_of_fit_ref 1.076
_refine_ls_hydrogen_treatment constr
_refine_ls_matrix_type full
_refine_ls_number_parameters 123
_refine_ls_number_reflns 2384
_refine_ls_number_restraints 1
_refine_ls_restrained_S_all 1.076
_refine_ls_R_factor_all 0.0474
_refine_ls_R_factor_gt 0.0371
_refine_ls_shift/su_max 0.000
_refine_ls_shift/su_mean 0.000
_refine_ls_structure_factor_coef Fsqd
_refine_ls_weighting_details 'calc w=1/[\s^2^(Fo^2^)+(0.0474P)^2^+1.2298P] where P=(Fo^2^+2Fc^2^)/3'
_refine_ls_weighting_scheme calc
_refine_ls_wR_factor_gt 0.0948
_refine_ls_wR_factor_ref 0.0994
_reflns_number_gt 1977
_reflns_number_total 2384
_reflns_threshold_expression >2sigma(I)
_cod_data_source_file om900636e_si_001.cif
_cod_data_source_block compd1_LowTemp
_cod_original_sg_symbol_Hall -C2yc
_cod_original_sg_symbol_H-M C2/c
_cod_database_code 4070170

loop_
_symmetry_equiv_pos_as_xyz
'x, y, z'
'-x, y, -z+1/2'
'x+1/2, y+1/2, z'
'-x+1/2, y+1/2, -z+1/2'
'-x, -y, -z'
'x, -y, z-1/2'
'-x+1/2, -y+1/2, -z'
'x+1/2, -y+1/2, z-1/2'

loop_
_atom_site_label
_atom_site_type_symbol
_atom_site_fract_x
_atom_site_fract_y
_atom_site_fract_z
_atom_site_U_iso_or_equiv
_atom_site_adp_type
_atom_site_occupancy
_atom_site_symmetry_multiplicity
_atom_site_calc_flag
_atom_site_refinement_flags
Si1 Si 0.5000 0.31067(6) 0.2500 0.01371(13) Uani 1 2 d S
O1 O 0.39535(6) 0.34289(11) 0.12543(7) 0.01650(19) Uani 1 1 d .
N1 N 0.44309(7) 0.50802(13) 0.28962(8) 0.0140(2) Uani 1 1 d .
C1 C 0.47303(9) 0.58353(16) 0.37969(10) 0.0172(2) Uani 1 1 d .
H1 H 0.5336 0.5543 0.4362 0.021 Uiso 1 1 calc R
C2 C 0.41728(10) 0.70586(17) 0.39356(11) 0.0206(3) Uani 1 1 d .
H2 H 0.4400 0.7571 0.4590 0.025 Uiso 1 1 calc R
C3 C 0.33010(9) 0.75097(17) 0.31235(11) 0.0209(3) Uani 1 1 d .
H3 H 0.2924 0.8336 0.3215 0.025 Uiso 1 1 calc R
C4 C 0.29642(9) 0.67462(16) 0.21520(10) 0.0173(2) Uani 1 1 d .
C5 C 0.20782(9) 0.70562(17) 0.12508(11) 0.0219(3) Uani 1 1 d .
H5 H 0.1654 0.7887 0.1254 0.026 Uiso 1 1 calc R
C6 C 0.18391(9) 0.61444(18) 0.03720(11) 0.0223(3) Uani 1 1 d .
H6 H 0.1242 0.6362 -0.0226 0.027 Uiso 1 1 calc R
C7 C 0.24418(9) 0.48939(17) 0.03160(10) 0.0194(3) Uani 1 1 d .
H7 H 0.2249 0.4287 -0.0306 0.023 Uiso 1 1 calc R
C8 C 0.33134(8) 0.45701(16) 0.11800(9) 0.0153(2) Uani 1 1 d .
C9 C 0.35666(8) 0.55113(15) 0.20897(9) 0.0140(2) Uani 1 1 d .
C10 C 0.54346(9) 0.11458(16) 0.20722(10) 0.0185(3) Uani 1 1 d D
H10A H 0.5178 0.1122 0.1327 0.022 Uiso 1 1 calc R
H10B H 0.6126 0.1014 0.2468 0.022 Uiso 1 1 calc R
C11 C 0.4927(9) -0.0146(3) 0.2417(10) 0.0190(15) Uani 0.50 1 d PD
H11A H 0.4400 -0.0771 0.1824 0.023 Uiso 0.50 1 calc PR
H11B H 0.5367 -0.1038 0.2914 0.023 Uiso 0.50 1 calc PR

loop_
_atom_site_aniso_label
_atom_site_aniso_U_11
_atom_site_aniso_U_22
_atom_site_aniso_U_33
_atom_site_aniso_U_23
_atom_site_aniso_U_13
_atom_site_aniso_U_12
Si1 0.0148(2) 0.0116(2) 0.0166(2) 0.000 0.00953(18) 0.000
O1 0.0154(4) 0.0160(4) 0.0171(4) -0.0036(3) 0.0079(3) -0.0002(3)
N1 0.0150(5) 0.0121(4) 0.0165(5) -0.0002(4) 0.0094(4) -0.0016(3)
C1 0.0187(6) 0.0159(5) 0.0176(6) -0.0013(4) 0.0101(5) -0.0026(4)
C2 0.0279(6) 0.0173(6) 0.0218(6) -0.0038(5) 0.0167(6) -0.0017(5)
C3 0.0267(6) 0.0152(5) 0.0292(7) -0.0008(5) 0.0205(6) 0.0020(5)
C4 0.0182(6) 0.0134(5) 0.0237(6) 0.0018(4) 0.0135(5) 0.0003(4)
C5 0.0194(6) 0.0190(6) 0.0297(7) 0.0053(5) 0.0146(6) 0.0052(5)
C6 0.0157(6) 0.0221(6) 0.0244(7) 0.0060(5) 0.0073(5) 0.0014(5)
C7 0.0187(6) 0.0184(6) 0.0189(6) 0.0012(5) 0.0085(5) -0.0021(5)
C8 0.0158(5) 0.0134(5) 0.0179(6) 0.0002(4) 0.0099(5) -0.0022(4)
C9 0.0146(5) 0.0115(5) 0.0178(6) 0.0010(4) 0.0099(5) -0.0014(4)
C10 0.0223(6) 0.0152(5) 0.0217(6) 0.0006(4) 0.0143(5) 0.0019(4)
C11 0.029(3) 0.0136(8) 0.013(4) 0.0008(15) 0.010(3) 0.0013(18)

loop_
_atom_type_symbol
_atom_type_description
_atom_type_scat_dispersion_real
_atom_type_scat_dispersion_imag
_atom_type_scat_source
C C 0.0033 0.0016 'International Tables Vol C Tables 4.2.6.8 and 6.1.1.4'
H H 0.0000 0.0000 'International Tables Vol C Tables 4.2.6.8 and 6.1.1.4'
N N 0.0061 0.0033 'International Tables Vol C Tables 4.2.6.8 and 6.1.1.4'
O O 0.0106 0.0060 'International Tables Vol C Tables 4.2.6.8 and 6.1.1.4'
Si Si 0.0817 0.0704 'International Tables Vol C Tables 4.2.6.8 and 6.1.1.4'

loop_
_geom_angle_atom_site_label_1
_geom_angle_atom_site_label_2
_geom_angle_atom_site_label_3
_geom_angle
_geom_angle_site_symmetry_1
_geom_angle_site_symmetry_3
O1 Si1 O1 164.59(6) . 2_655
O1 Si1 C10 97.75(5) . 2_655
O1 Si1 C10 94.12(5) 2_655 2_655
O1 Si1 C10 94.12(5) . .
O1 Si1 C10 97.75(5) 2_655 .
C10 Si1 C10 79.14(8) 2_655 .
O1 Si1 N1 82.68(4) . .
O1 Si1 N1 86.06(4) 2_655 .
C10 Si1 N1 97.53(5) 2_655 .
C10 Si1 N1 175.08(5) . .
O1 Si1 N1 86.06(4) . 2_655
O1 Si1 N1 82.68(4) 2_655 2_655
C10 Si1 N1 175.08(5) 2_655 2_655
C10 Si1 N1 97.53(5) . 2_655
N1 Si1 N1 86.01(6) . 2_655
C8 O1 Si1 117.70(8) . .
C1 N1 C9 118.89(10) . .
C1 N1 Si1 130.57(9) . .
C9 N1 Si1 110.23(8) . .
N1 C1 C2 121.62(12) . .
N1 C1 H1 119.2 . .
C2 C1 H1 119.2 . .
C3 C2 C1 119.87(12) . .
C3 C2 H2 120.1 . .
C1 C2 H2 120.1 . .
C2 C3 C4 120.02(11) . .
C2 C3 H3 120.0 . .
C4 C3 H3 120.0 . .
C3 C4 C9 116.11(11) . .
C3 C4 C5 126.47(11) . .
C9 C4 C5 117.39(12) . .
C6 C5 C4 119.33(11) . .
C6 C5 H5 120.3 . .
C4 C5 H5 120.3 . .
C5 C6 C7 123.07(12) . .
C5 C6 H6 118.5 . .
C7 C6 H6 118.5 . .
C8 C7 C6 119.01(12) . .
C8 C7 H7 120.5 . .
C6 C7 H7 120.5 . .
O1 C8 C7 126.25(11) . .
O1 C8 C9 115.49(10) . .
C7 C8 C9 118.25(11) . .
N1 C9 C4 123.48(11) . .
N1 C9 C8 113.57(10) . .
C4 C9 C8 122.94(11) . .
C11 C10 Si1 89.00(9) . .
C11 C10 H10A 113.8 . .
Si1 C10 H10A 113.8 . .
C11 C10 H10B 113.8 . .
Si1 C10 H10B 113.8 . .
H10A C10 H10B 111.0 . .
C10 C11 C10 102.43(19) 2_655 .
C10 C11 H11A 111.3 2_655 .
C10 C11 H11A 111.3 . .
C10 C11 H11B 111.3 2_655 .
C10 C11 H11B 111.3 . .
H11A C11 H11B 109.2 . .

loop_
_geom_bond_atom_site_label_1
_geom_bond_atom_site_label_2
_geom_bond_distance
Si1 O1 1.8040(9)
Si1 C10 1.9097(13)
Si1 N1 2.0258(10)
O1 C8 1.3323(14)
N1 C1 1.3264(16)
N1 C9 1.3580(15)
C1 C2 1.4073(17)
C1 H1 0.9500
C2 C3 1.3720(19)
C2 H2 0.9500
C3 C4 1.4109(18)
C3 H3 0.9500
C4 C9 1.4134(16)
C4 C5 1.4163(18)
C5 C6 1.373(2)
C5 H5 0.9500
C6 C7 1.4174(18)
C6 H6 0.9500
C7 C8 1.3813(17)
C7 H7 0.9500
C8 C9 1.4185(17)
C10 C11 1.561(2)
C10 H10A 0.9900
C10 H10B 0.9900
C11 H11A 0.9900
C11 H11B 0.9900

loop_
_geom_torsion_atom_site_label_1
_geom_torsion_atom_site_label_2
_geom_torsion_atom_site_label_3
_geom_torsion_atom_site_label_4
_geom_torsion
_geom_torsion_site_symmetry_1
_geom_torsion_site_symmetry_4
O1 Si1 O1 C8 -48.55(8) 2_655 .
C10 Si1 O1 C8 91.50(9) 2_655 .
C10 Si1 O1 C8 171.08(9) . .
N1 Si1 O1 C8 -5.16(8) . .
N1 Si1 O1 C8 -91.63(8) 2_655 .
O1 Si1 N1 C1 178.12(11) . .
O1 Si1 N1 C1 -12.42(11) 2_655 .
C10 Si1 N1 C1 81.23(11) 2_655 .
N1 Si1 N1 C1 -95.35(11) 2_655 .
O1 Si1 N1 C9 4.77(8) . .
O1 Si1 N1 C9 174.23(8) 2_655 .
C10 Si1 N1 C9 -92.13(8) 2_655 .
N1 Si1 N1 C9 91.30(8) 2_655 .
C9 N1 C1 C2 0.37(17) . .
Si1 N1 C1 C2 -172.51(9) . .
N1 C1 C2 C3 -0.75(19) . .
C1 C2 C3 C4 0.07(19) . .
C2 C3 C4 C9 0.89(18) . .
C2 C3 C4 C5 178.86(12) . .
C3 C4 C5 C6 -177.12(12) . .
C9 C4 C5 C6 0.82(18) . .
C4 C5 C6 C7 -0.2(2) . .
C5 C6 C7 C8 -0.20(19) . .
Si1 O1 C8 C7 -174.75(10) . .
Si1 O1 C8 C9 4.60(13) . .
C6 C7 C8 O1 179.32(11) . .
C6 C7 C8 C9 -0.02(17) . .
C1 N1 C9 C4 0.70(17) . .
Si1 N1 C9 C4 174.94(9) . .
C1 N1 C9 C8 -177.84(10) . .
Si1 N1 C9 C8 -3.60(12) . .
C3 C4 C9 N1 -1.32(17) . .
C5 C4 C9 N1 -179.48(11) . .
C3 C4 C9 C8 177.09(11) . .
C5 C4 C9 C8 -1.07(17) . .
O1 C8 C9 N1 -0.19(15) . .
C7 C8 C9 N1 179.22(10) . .
O1 C8 C9 C4 -178.73(10) . .
C7 C8 C9 C4 0.67(17) . .
O1 Si1 C10 C11 -92.7(6) . .
O1 Si1 C10 C11 97.2(6) 2_655 .
C10 Si1 C10 C11 4.5(6) 2_655 .
N1 Si1 C10 C11 -179.2(6) 2_655 .
Si1 C10 C11 C10 -5.5(7) . 2_655
